data_4504306
loop_
_publ_author_name
'Tian, Zhengfang'
'Lin, Jianguo'
'Su, Yang'
'Wen, Lili'
'Liu, Yangmei'
'Zhu, Huizhen'
'Meng, Qing-Jin'

_publ_section_title
;
 Flexible Ligand, Structural, and Topological Diversity:&#x00A0; Isomerism
 in Zn(NO3)2Coordination Polymers
;
_journal_issue 9
_journal_name_full 'Crystal Growth &amp; Design'
_journal_page_first 1863
_journal_paper_doi 10.1021/cg070274z
_journal_volume 7
_journal_year 2007
_chemical_formula_moiety 'C22 H18 N4 O4 Zn'
_chemical_formula_sum 'C22 H18 N4 O4 Zn'
_chemical_formula_weight 467.77
_chemical_name_systematic
; 
 ? 
;
_space_group_IT_number 2
_symmetry_cell_setting triclinic
_symmetry_space_group_name_Hall '-P 1'
_symmetry_space_group_name_H-M 'P -1'
_atom_sites_solution_hydrogens geom
_atom_sites_solution_primary direct
_atom_sites_solution_secondary difmap
_audit_creation_method SHELXL-97
_cell_angle_alpha 108.367(5)
_cell_angle_beta 103.743(5)
_cell_angle_gamma 91.988(5)
_cell_formula_units_Z 2
_cell_length_a 9.601(3)
_cell_length_b 9.690(3)
_cell_length_c 11.815(3)
_cell_measurement_reflns_used 962
_cell_measurement_temperature 298(2)
_cell_measurement_theta_max 23.80
_cell_measurement_theta_min 2.20
_cell_volume 1006.2(5)
_computing_cell_refinement 'Bruker SMART'
_computing_data_collection 'Bruker SMART'
_computing_data_reduction 'Bruker SAINT'
_computing_molecular_graphics 'Bruker SHELXTL'
_computing_publication_material 'Bruker SHELXTL'
_computing_structure_refinement 'Bruker SHELXTL'
_computing_structure_solution 'Bruker SHELXTL'
_diffrn_ambient_temperature 298(2)
_diffrn_measured_fraction_theta_full 0.982
_diffrn_measured_fraction_theta_max 0.982
_diffrn_measurement_device_type 'CCD area detector'
_diffrn_measurement_method 'phi and omega scans'
_diffrn_radiation_monochromator graphite
_diffrn_radiation_source 'fine-focus sealed tube'
_diffrn_radiation_type MoK\a
_diffrn_radiation_wavelength 0.71073
_diffrn_reflns_av_R_equivalents 0.0764
_diffrn_reflns_av_sigmaI/netI 0.0836
_diffrn_reflns_limit_h_max 9
_diffrn_reflns_limit_h_min -11
_diffrn_reflns_limit_k_max 11
_diffrn_reflns_limit_k_min -9
_diffrn_reflns_limit_l_max 14
_diffrn_reflns_limit_l_min -13
_diffrn_reflns_number 5043
_diffrn_reflns_theta_full 25.00
_diffrn_reflns_theta_max 25.00
_diffrn_reflns_theta_min 1.88
_exptl_absorpt_coefficient_mu 1.259
_exptl_absorpt_correction_T_max 0.727
_exptl_absorpt_correction_T_min 0.690
_exptl_absorpt_correction_type multi-scan
_exptl_absorpt_process_details 'SADABS, Bruker(2000)'
_exptl_crystal_colour colorless
_exptl_crystal_density_diffrn 1.544
_exptl_crystal_density_method 'not measured'
_exptl_crystal_description block
_exptl_crystal_F_000 480
_exptl_crystal_size_max 0.30
_exptl_crystal_size_mid 0.30
_exptl_crystal_size_min 0.25
_refine_diff_density_max 0.839
_refine_diff_density_min -0.645
_refine_diff_density_rms 0.084
_refine_ls_extinction_method none
_refine_ls_goodness_of_fit_ref 1.003
_refine_ls_hydrogen_treatment constr
_refine_ls_matrix_type full
_refine_ls_number_parameters 280
_refine_ls_number_reflns 3482
_refine_ls_number_restraints 0
_refine_ls_restrained_S_all 1.003
_refine_ls_R_factor_all 0.0590
_refine_ls_R_factor_gt 0.0478
_refine_ls_shift/su_max 0.000
_refine_ls_shift/su_mean 0.000
_refine_ls_structure_factor_coef Fsqd
_refine_ls_weighting_details 'calc w=1/[\s^2^(Fo^2^)+(0.0390P)^2^+0.0000P] where P=(Fo^2^+2Fc^2^)/3'
_refine_ls_weighting_scheme calc
_refine_ls_wR_factor_gt 0.1005
_refine_ls_wR_factor_ref 0.1036
_reflns_number_gt 2801
_reflns_number_total 3482
_reflns_threshold_expression >2sigma(I)
_cod_data_source_file cg070274zsi20070320_113332.cif
_cod_data_source_block 11
_cod_original_cell_volume 1006.1(5)
_cod_database_code 4504306

loop_
_symmetry_equiv_pos_as_xyz
'x, y, z'
'-x, -y, -z'

loop_
_atom_site_label
_atom_site_type_symbol
_atom_site_fract_x
_atom_site_fract_y
_atom_site_fract_z
_atom_site_U_iso_or_equiv
_atom_site_adp_type
_atom_site_occupancy
_atom_site_symmetry_multiplicity
_atom_site_calc_flag
_atom_site_refinement_flags
Zn1 Zn 0.47737(4) 0.10347(5) 0.24522(3) 0.03388(16) Uani 1 1 d .
C1 C 0.7482(4) 0.0030(4) 0.3076(3) 0.0414(9) Uani 1 1 d .
C2 C 0.8783(4) -0.0012(4) 0.4078(3) 0.0357(9) Uani 1 1 d .
C3 C 1.0123(4) -0.0059(4) 0.3860(3) 0.0411(9) Uani 1 1 d .
H3 H 1.0216 -0.0102 0.3084 0.049 Uiso 1 1 calc R
C4 C 0.8662(4) 0.0045(4) 0.5232(3) 0.0410(9) Uani 1 1 d .
H4 H 0.7762 0.0073 0.5398 0.049 Uiso 1 1 calc R
C5 C 0.4313(4) 0.2974(4) 0.1188(3) 0.0384(9) Uani 1 1 d .
C6 C 0.4674(4) 0.4003(4) 0.0561(3) 0.0361(8) Uani 1 1 d .
C7 C 0.6061(4) 0.4294(5) 0.0499(4) 0.0523(11) Uani 1 1 d .
H7 H 0.6793 0.3820 0.0832 0.063 Uiso 1 1 calc R
C8 C 0.3626(4) 0.4727(5) 0.0050(4) 0.0545(11) Uani 1 1 d .
H8 H 0.2679 0.4545 0.0078 0.065 Uiso 1 1 calc R
C9 C 0.3296(4) 0.3292(4) 0.4029(3) 0.0435(10) Uani 1 1 d .
H9 H 0.2763 0.3482 0.3338 0.052 Uiso 1 1 calc R
C10 C 0.4722(5) 0.2362(5) 0.5185(3) 0.0573(12) Uani 1 1 d .
H10 H 0.5381 0.1773 0.5448 0.069 Uiso 1 1 calc R
C11 C 0.4170(5) 0.3409(6) 0.5914(4) 0.0635(13) Uani 1 1 d .
H11 H 0.4370 0.3680 0.6769 0.076 Uiso 1 1 calc R
C12 C 0.2496(5) 0.5287(5) 0.5559(4) 0.0560(11) Uani 1 1 d .
H12A H 0.1926 0.5436 0.4820 0.067 Uiso 1 1 calc R
H12B H 0.3207 0.6141 0.5996 0.067 Uiso 1 1 calc R
C13 C 0.1528(4) 0.5215(4) 0.6354(3) 0.0410(9) Uani 1 1 d .
C14 C 0.1253(4) 0.6520(4) 0.7125(3) 0.0382(9) Uani 1 1 d .
H14 H 0.1699 0.7393 0.7135 0.046 Uiso 1 1 calc R
C15 C 0.0348(4) 0.6577(4) 0.7875(3) 0.0366(9) Uani 1 1 d .
C16 C -0.0303(4) 0.5279(4) 0.7866(3) 0.0477(10) Uani 1 1 d .
H16 H -0.0920 0.5293 0.8368 0.057 Uiso 1 1 calc R
C17 C -0.0039(5) 0.3964(5) 0.7111(4) 0.0597(12) Uani 1 1 d .
H17 H -0.0478 0.3090 0.7106 0.072 Uiso 1 1 calc R
C18 C 0.0880(5) 0.3934(5) 0.6356(4) 0.0542(11) Uani 1 1 d .
H18 H 0.1056 0.3041 0.5851 0.065 Uiso 1 1 calc R
C19 C 0.0145(4) 0.8025(4) 0.8725(3) 0.0456(10) Uani 1 1 d .
H19A H 0.0230 0.8772 0.8351 0.055 Uiso 1 1 calc R
H19B H -0.0817 0.7976 0.8849 0.055 Uiso 1 1 calc R
C20 C 0.2421(4) 0.9372(4) 1.0288(3) 0.0368(8) Uani 1 1 d .
H20 H 0.2694 0.9886 0.9815 0.044 Uiso 1 1 calc R
C21 C 0.1200(5) 0.7899(5) 1.0855(4) 0.0667(14) Uani 1 1 d .
H21 H 0.0498 0.7221 1.0866 0.080 Uiso 1 1 calc R
C22 C 0.2401(5) 0.8553(5) 1.1755(3) 0.0607(13) Uani 1 1 d .
H22 H 0.2670 0.8396 1.2510 0.073 Uiso 1 1 calc R
N1 N 0.4169(3) 0.2284(4) 0.3980(2) 0.0421(8) Uani 1 1 d .
N2 N 0.3257(4) 0.4017(4) 0.5184(3) 0.0479(8) Uani 1 1 d .
N3 N 0.1224(3) 0.8433(3) 0.9930(2) 0.0387(7) Uani 1 1 d .
N4 N 0.3160(3) 0.9467(3) 1.1408(2) 0.0383(7) Uani 1 1 d .
O1 O 0.6366(3) 0.0416(3) 0.3457(2) 0.0531(7) Uani 1 1 d .
O2 O 0.7567(3) -0.0272(3) 0.2020(2) 0.0588(8) Uani 1 1 d .
O3 O 0.5330(3) 0.2287(3) 0.1585(2) 0.0468(7) Uani 1 1 d .
O4 O 0.3093(3) 0.2854(3) 0.1336(2) 0.0500(7) Uani 1 1 d .

loop_
_atom_site_aniso_label
_atom_site_aniso_U_11
_atom_site_aniso_U_22
_atom_site_aniso_U_33
_atom_site_aniso_U_23
_atom_site_aniso_U_13
_atom_site_aniso_U_12
Zn1 0.0298(2) 0.0387(3) 0.0288(2) 0.01192(18) -0.00091(16) 0.00058(17)
C1 0.041(2) 0.031(2) 0.041(2) 0.0096(17) -0.0053(18) 0.0000(17)
C2 0.036(2) 0.031(2) 0.0335(18) 0.0095(16) -0.0020(15) 0.0043(16)
C3 0.047(2) 0.046(2) 0.0293(18) 0.0133(17) 0.0055(17) 0.0075(19)
C4 0.036(2) 0.047(2) 0.040(2) 0.0165(18) 0.0064(16) 0.0076(18)
C5 0.045(2) 0.036(2) 0.0293(18) 0.0080(16) 0.0050(17) 0.0001(18)
C6 0.031(2) 0.043(2) 0.0348(19) 0.0148(17) 0.0056(15) 0.0031(16)
C7 0.037(2) 0.071(3) 0.064(3) 0.046(2) 0.009(2) 0.014(2)
C8 0.028(2) 0.079(3) 0.072(3) 0.047(3) 0.0127(19) 0.005(2)
C9 0.040(2) 0.051(3) 0.033(2) 0.0076(18) 0.0088(17) 0.0041(19)
C10 0.055(3) 0.080(3) 0.034(2) 0.019(2) 0.005(2) 0.024(2)
C11 0.065(3) 0.087(4) 0.032(2) 0.015(2) 0.005(2) 0.018(3)
C12 0.066(3) 0.048(3) 0.052(2) 0.008(2) 0.023(2) 0.004(2)
C13 0.044(2) 0.038(2) 0.0351(19) 0.0068(17) 0.0073(17) 0.0045(18)
C14 0.034(2) 0.036(2) 0.039(2) 0.0096(17) 0.0021(16) -0.0010(16)
C15 0.032(2) 0.036(2) 0.0306(18) 0.0052(16) -0.0039(16) 0.0020(16)
C16 0.051(3) 0.047(3) 0.041(2) 0.0078(19) 0.0162(19) 0.000(2)
C17 0.078(3) 0.037(3) 0.063(3) 0.010(2) 0.027(2) -0.005(2)
C18 0.069(3) 0.036(2) 0.051(2) 0.0025(19) 0.019(2) 0.003(2)
C19 0.031(2) 0.048(2) 0.041(2) -0.0001(18) -0.0006(16) 0.0059(18)
C20 0.035(2) 0.036(2) 0.0349(19) 0.0094(16) 0.0049(16) -0.0017(16)
C21 0.079(3) 0.070(3) 0.042(2) 0.011(2) 0.014(2) -0.036(3)
C22 0.076(3) 0.068(3) 0.033(2) 0.021(2) 0.005(2) -0.025(2)
N1 0.0357(18) 0.055(2) 0.0294(16) 0.0094(15) 0.0030(13) 0.0060(16)
N2 0.048(2) 0.049(2) 0.0389(17) 0.0067(16) 0.0091(15) 0.0058(16)
N3 0.0369(18) 0.0390(18) 0.0307(15) 0.0011(14) 0.0065(13) -0.0041(14)
N4 0.0424(18) 0.0415(19) 0.0251(15) 0.0083(13) 0.0026(13) -0.0022(15)
O1 0.0427(17) 0.071(2) 0.0423(15) 0.0221(14) -0.0015(13) 0.0170(15)
O2 0.0574(19) 0.080(2) 0.0320(14) 0.0215(14) -0.0040(13) 0.0052(16)
O3 0.0403(15) 0.0512(17) 0.0553(16) 0.0311(14) 0.0062(12) 0.0065(13)
O4 0.0402(16) 0.0635(19) 0.0562(16) 0.0318(15) 0.0151(13) 0.0026(14)

loop_
_atom_type_symbol
_atom_type_description
_atom_type_scat_dispersion_real
_atom_type_scat_dispersion_imag
_atom_type_scat_source
C C 0.0033 0.0016 'International Tables Vol C Tables 4.2.6.8 and 6.1.1.4'
H H 0.0000 0.0000 'International Tables Vol C Tables 4.2.6.8 and 6.1.1.4'
N N 0.0061 0.0033 'International Tables Vol C Tables 4.2.6.8 and 6.1.1.4'
O O 0.0106 0.0060 'International Tables Vol C Tables 4.2.6.8 and 6.1.1.4'
Zn Zn 0.2839 1.4301 'International Tables Vol C Tables 4.2.6.8 and 6.1.1.4'

loop_
_geom_angle_atom_site_label_1
_geom_angle_atom_site_label_2
_geom_angle_atom_site_label_3
_geom_angle
_geom_angle_site_symmetry_1
_geom_angle_site_symmetry_3
O1 Zn1 O3 115.16(12) . .
O1 Zn1 N4 115.33(12) . 1_544
O3 Zn1 N4 113.51(11) . 1_544
O1 Zn1 N1 92.15(12) . .
O3 Zn1 N1 109.79(12) . .
N4 Zn1 N1 108.54(12) 1_544 .
O2 C1 O1 125.8(3) . .
O2 C1 C2 119.7(4) . .
O1 C1 C2 114.5(3) . .
C3 C2 C4 118.6(3) . .
C3 C2 C1 119.9(3) . .
C4 C2 C1 121.4(3) . .
C2 C3 C4 121.3(3) . 2_756
C2 C3 H3 119.3 . .
C4 C3 H3 119.3 2_756 .
C2 C4 C3 120.0(3) . 2_756
C2 C4 H4 120.0 . .
C3 C4 H4 120.0 2_756 .
O4 C5 O3 123.2(4) . .
O4 C5 C6 119.7(3) . .
O3 C5 C6 117.0(3) . .
C7 C6 C8 117.6(4) . .
C7 C6 C5 121.6(3) . .
C8 C6 C5 120.8(3) . .
C8 C7 C6 120.6(4) 2_665 .
C8 C7 H7 119.7 2_665 .
C6 C7 H7 119.7 . .
C7 C8 C6 121.8(4) 2_665 .
C7 C8 H8 119.1 2_665 .
C6 C8 H8 119.1 . .
N1 C9 N2 112.2(3) . .
N1 C9 H9 123.9 . .
N2 C9 H9 123.9 . .
C11 C10 N1 109.2(4) . .
C11 C10 H10 125.4 . .
N1 C10 H10 125.4 . .
C10 C11 N2 107.7(3) . .
C10 C11 H11 126.2 . .
N2 C11 H11 126.2 . .
N2 C12 C13 116.2(4) . .
N2 C12 H12A 108.2 . .
C13 C12 H12A 108.2 . .
N2 C12 H12B 108.2 . .
C13 C12 H12B 108.2 . .
H12A C12 H12B 107.4 . .
C18 C13 C14 118.3(4) . .
C18 C13 C12 123.8(4) . .
C14 C13 C12 117.8(4) . .
C15 C14 C13 122.5(4) . .
C15 C14 H14 118.7 . .
C13 C14 H14 118.7 . .
C14 C15 C16 118.6(3) . .
C14 C15 C19 119.8(4) . .
C16 C15 C19 121.5(3) . .
C17 C16 C15 119.9(4) . .
C17 C16 H16 120.1 . .
C15 C16 H16 120.1 . .
C16 C17 C18 120.4(4) . .
C16 C17 H17 119.8 . .
C18 C17 H17 119.8 . .
C13 C18 C17 120.2(4) . .
C13 C18 H18 119.9 . .
C17 C18 H18 119.9 . .
N3 C19 C15 111.2(3) . .
N3 C19 H19A 109.4 . .
C15 C19 H19A 109.4 . .
N3 C19 H19B 109.4 . .
C15 C19 H19B 109.4 . .
H19A C19 H19B 108.0 . .
N4 C20 N3 110.3(3) . .
N4 C20 H20 124.9 . .
N3 C20 H20 124.9 . .
C22 C21 N3 105.6(4) . .
C22 C21 H21 127.2 . .
N3 C21 H21 127.2 . .
C21 C22 N4 110.3(3) . .
C21 C22 H22 124.8 . .
N4 C22 H22 124.8 . .
C9 N1 C10 105.1(3) . .
C9 N1 Zn1 127.0(2) . .
C10 N1 Zn1 127.4(3) . .
C9 N2 C11 105.8(3) . .
C9 N2 C12 125.6(3) . .
C11 N2 C12 128.4(3) . .
C20 N3 C21 107.9(3) . .
C20 N3 C19 125.8(3) . .
C21 N3 C19 126.3(3) . .
C20 N4 C22 105.9(3) . .
C20 N4 Zn1 123.9(3) . 1_566
C22 N4 Zn1 128.5(2) . 1_566
C1 O1 Zn1 121.2(2) . .
C5 O3 Zn1 113.9(2) . .

loop_
_geom_bond_atom_site_label_1
_geom_bond_atom_site_label_2
_geom_bond_distance
_geom_bond_site_symmetry_2
Zn1 O1 1.938(2) .
Zn1 O3 1.951(3) .
Zn1 N4 1.994(3) 1_544
Zn1 N1 2.057(3) .
C1 O2 1.212(4) .
C1 O1 1.281(5) .
C1 C2 1.514(5) .
C2 C3 1.370(5) .
C2 C4 1.379(5) .
C3 C4 1.381(5) 2_756
C3 H3 0.9300 .
C4 C3 1.381(5) 2_756
C4 H4 0.9300 .
C5 O4 1.231(4) .
C5 O3 1.280(4) .
C5 C6 1.493(5) .
C6 C7 1.376(5) .
C6 C8 1.377(5) .
C7 C8 1.368(5) 2_665
C7 H7 0.9300 .
C8 C7 1.368(5) 2_665
C8 H8 0.9300 .
C9 N1 1.306(5) .
C9 N2 1.334(4) .
C9 H9 0.9300 .
C10 C11 1.325(6) .
C10 N1 1.372(4) .
C10 H10 0.9300 .
C11 N2 1.362(5) .
C11 H11 0.9300 .
C12 N2 1.455(5) .
C12 C13 1.485(5) .
C12 H12A 0.9700 .
C12 H12B 0.9700 .
C13 C18 1.370(5) .
C13 C14 1.382(5) .
C14 C15 1.372(5) .
C14 H14 0.9300 .
C15 C16 1.381(5) .
C15 C19 1.497(5) .
C16 C17 1.378(5) .
C16 H16 0.9300 .
C17 C18 1.391(6) .
C17 H17 0.9300 .
C18 H18 0.9300 .
C19 N3 1.474(4) .
C19 H19A 0.9700 .
C19 H19B 0.9700 .
C20 N4 1.317(4) .
C20 N3 1.335(4) .
C20 H20 0.9300 .
C21 C22 1.343(6) .
C21 N3 1.353(5) .
C21 H21 0.9300 .
C22 N4 1.346(5) .
C22 H22 0.9300 .
N4 Zn1 1.994(3) 1_566
